data_7056547
loop_
_publ_author_name
'shi, tian'
'Chen, Ya-Guang'
'Ren, Xiao-Yan'

_publ_section_title
;
 Synthesis, characterization and properties of lanthanide coordination
 polymers with 3,5-bis(4-carboxyphenylmethyloxy) benzoic acid
;
_journal_name_full 'New J. Chem.'
_journal_paper_doi 10.1039/C7NJ01650F
_journal_year 2017
_chemical_formula_moiety '2(C23 H19 Er O10,3.5(H2O))'
_chemical_formula_sum 'C46 H52 Er2 O27'
_chemical_formula_weight 1371.39
_space_group_crystal_system monoclinic
_space_group_IT_number 12
_space_group_name_Hall '-C 2y'
_space_group_name_H-M_alt 'C 1 2/m 1'
_symmetry_space_group_name_Hall '-C 2y'
_symmetry_space_group_name_H-M 'C 1 2/m 1'
_atom_sites_solution_hydrogens mixed
_audit_creation_method SHELXL-2017/1
_audit_update_record
;
2017-08-21 deposited with the CCDC.
2017-08-23 downloaded from the CCDC.
;
_cell_angle_alpha 90
_cell_angle_beta 104.265(5)
_cell_angle_gamma 90
_cell_formula_units_Z 2
_cell_length_a 13.538(5)
_cell_length_b 23.892(5)
_cell_length_c 8.482(5)
_cell_measurement_reflns_used 30
_cell_measurement_temperature 296(2)
_cell_measurement_theta_max 15
_cell_measurement_theta_min 7.5
_cell_volume 2658.9(19)
_computing_cell_refinement 'Bruker XSCANS'
_computing_data_collection 'Bruker XSCANS'
_computing_data_reduction 'Bruker SHELXTL'
_computing_molecular_graphics 'Bruker SHELXTL'
_computing_publication_material 'Bruker SHELXTL'
_computing_structure_refinement 'SHELXL-2017/1 (Sheldrick, 2017)'
_computing_structure_solution 'Bruker SHELXTL'
_diffrn_ambient_temperature 296(2)
_diffrn_measured_fraction_theta_full 1.000
_diffrn_measured_fraction_theta_max 0.992
_diffrn_measurement_device_type 'Bruker P4'
_diffrn_measurement_method '\w scans'
_diffrn_radiation_type MoK\a
_diffrn_radiation_wavelength 0.71069
_diffrn_reflns_av_R_equivalents 0.0365
_diffrn_reflns_av_unetI/netI 0.0406
_diffrn_reflns_Laue_measured_fraction_full 1.000
_diffrn_reflns_Laue_measured_fraction_max 0.992
_diffrn_reflns_limit_h_max 18
_diffrn_reflns_limit_h_min -17
_diffrn_reflns_limit_k_max 32
_diffrn_reflns_limit_k_min -31
_diffrn_reflns_limit_l_max 11
_diffrn_reflns_limit_l_min -11
_diffrn_reflns_number 9969
_diffrn_reflns_point_group_measured_fraction_full 1.000
_diffrn_reflns_point_group_measured_fraction_max 0.992
_diffrn_reflns_theta_full 25.240
_diffrn_reflns_theta_max 28.446
_diffrn_reflns_theta_min 1.705
_diffrn_source 'fine-focus sealed tube'
_exptl_absorpt_coefficient_mu 3.222
_exptl_absorpt_correction_T_max 0.725
_exptl_absorpt_correction_T_min 0.566
_exptl_absorpt_correction_type multi-scan
_exptl_crystal_colour 'light pink'
_exptl_crystal_density_diffrn 1.695
_exptl_crystal_density_method 'not measured'
_exptl_crystal_description block
_exptl_crystal_F_000 1322
_exptl_crystal_size_max 0.18
_exptl_crystal_size_mid 0.15
_exptl_crystal_size_min 0.10
_refine_diff_density_max 0.967
_refine_diff_density_min -0.776
_refine_diff_density_rms 0.125
_refine_ls_extinction_method none
_refine_ls_goodness_of_fit_ref 1.056
_refine_ls_hydrogen_treatment constr
_refine_ls_matrix_type full
_refine_ls_number_parameters 178
_refine_ls_number_reflns 3449
_refine_ls_number_restraints 0
_refine_ls_restrained_S_all 1.056
_refine_ls_R_factor_all 0.0376
_refine_ls_R_factor_gt 0.0297
_refine_ls_shift/su_max 0.001
_refine_ls_shift/su_mean 0.000
_refine_ls_structure_factor_coef Fsqd
_refine_ls_weighting_details 'w=1/[\s^2^(Fo^2^)+(0.0411P)^2^+1.6142P] where P=(Fo^2^+2Fc^2^)/3'
_refine_ls_weighting_scheme calc
_refine_ls_wR_factor_gt 0.0718
_refine_ls_wR_factor_ref 0.0751
_reflns_Friedel_coverage 0.000
_reflns_number_gt 3021
_reflns_number_total 3449
_reflns_threshold_expression 'I > 2\s(I)'
_cod_data_source_file c7nj01650f2.cif
_cod_data_source_block 4
_cod_database_code 7056547
_shelx_shelxl_version_number 2017/1
_shelx_space_group_comment
; 
The symmetry employed for this shelxl refinement is uniquely defined 
by the following loop, which should always be used as a source of 
symmetry information in preference to the above space-group names. 
They are only intended as comments. 
;

loop_
_space_group_symop_operation_xyz
'x, y, z'
'-x, y, -z'
'x+1/2, y+1/2, z'
'-x+1/2, y+1/2, -z'
'-x, -y, -z'
'x, -y, z'
'-x+1/2, -y+1/2, -z'
'x+1/2, -y+1/2, z'

loop_
_atom_site_label
_atom_site_type_symbol
_atom_site_fract_x
_atom_site_fract_y
_atom_site_fract_z
_atom_site_U_iso_or_equiv
_atom_site_adp_type
_atom_site_occupancy
_atom_site_site_symmetry_order
_atom_site_calc_flag
_atom_site_refinement_flags_posn
_atom_site_refinement_flags_adp
_atom_site_refinement_flags_occupancy
_atom_site_disorder_assembly
_atom_site_disorder_group
Er1 Er 0.37756(2) 0.000000 0.16650(2) 0.02318(8) Uani 1 2 d S T P A .
O3 O 0.2486(2) 0.06364(13) 0.2038(4) 0.0501(8) Uani 1 1 d . . . . .
O4A O 0.3998(5) 0.0739(3) 0.3684(8) 0.0389(12) Uani 0.5 1 d . . P A 2
O1 O 0.0688(2) 0.42642(11) 0.9541(4) 0.0451(7) Uani 1 1 d . . . . .
O4B O 0.3779(5) 0.0488(3) 0.4044(8) 0.0389(12) Uani 0.5 1 d . . P A 1
O1W O 0.5533(3) 0.000000 0.2912(5) 0.0445(10) Uani 1 2 d S T P A .
H1WA H 0.586126 -0.019810 0.238186 0.067 Uiso 0.5 1 d R U P B -1
H1W H 0.555146 -0.014450 0.384426 0.067 Uiso 0.5 1 d R U P . .
O2W O 0.2701(3) 0.000000 -0.0987(5) 0.0483(10) Uani 1 2 d S T P A .
H2WB H 0.220917 0.022780 -0.150616 0.072 Uiso 1 1 d R U . . .
O2 O 0.1022(2) 0.22024(10) 0.8158(3) 0.0360(6) Uani 1 1 d . . . . .
C1 C 0.000000 0.40194(19) 1.000000 0.0265(10) Uani 1 2 d S T P . .
C2 C 0.000000 0.33909(18) 1.000000 0.0220(9) Uani 1 2 d S T P . .
C3 C 0.0552(2) 0.31093(13) 0.9072(4) 0.0241(6) Uani 1 1 d . . . . .
H3 H 0.092564 0.330506 0.846769 0.029 Uiso 1 1 calc R U . . .
C4 C 0.0535(2) 0.25284(13) 0.9066(4) 0.0253(7) Uani 1 1 d . . . . .
C5 C 0.000000 0.22374(19) 1.000000 0.0272(10) Uani 1 2 d S T P . .
H5 H -0.000001 0.184820 0.999998 0.033 Uiso 1 2 calc R U P . .
C6 C 0.1541(3) 0.24839(15) 0.7107(5) 0.0363(8) Uani 1 1 d . . . . .
H6A H 0.210655 0.270010 0.774247 0.044 Uiso 1 1 calc R U . . .
H6B H 0.107859 0.273657 0.638614 0.044 Uiso 1 1 calc R U . . .
C7 C 0.1923(3) 0.20441(15) 0.6136(4) 0.0322(8) Uani 1 1 d . . . . .
C8 C 0.2878(3) 0.18142(17) 0.6705(5) 0.0410(9) Uani 1 1 d . . . . .
H8 H 0.328674 0.193238 0.769767 0.049 Uiso 1 1 calc R U . . .
C9 C 0.3236(3) 0.14098(17) 0.5819(5) 0.0396(9) Uani 1 1 d . . . . .
H9 H 0.388213 0.125784 0.621503 0.048 Uiso 1 1 calc R U . . .
C10 C 0.2631(3) 0.12316(15) 0.4341(4) 0.0298(7) Uani 1 1 d . . . . .
C11 C 0.1675(3) 0.14709(18) 0.3751(5) 0.0391(9) Uani 1 1 d . . . . .
H11 H 0.126753 0.135895 0.275117 0.047 Uiso 1 1 calc R U . . .
C12 C 0.1332(3) 0.18735(18) 0.4649(5) 0.0407(9) Uani 1 1 d . . . . .
H12 H 0.069208 0.203259 0.424680 0.049 Uiso 1 1 calc R U . . .
C13 C 0.3020(3) 0.08026(16) 0.3374(5) 0.0318(8) Uani 1 1 d . . . . .
O3W O 0.1242(4) 0.0835(3) 0.7980(8) 0.131(2) Uiso 1 1 d . . . . .
O4W O 0.000000 0.078(2) 0.000000 0.105(16) Uiso 0.2 2 d S . P . .
O5W O 0.0576(14) 0.000000 0.233(2) 0.104(6) Uiso 0.4 2 d S . P . .
O6W O 0.000000 0.0411(11) 0.500000 0.113(8) Uiso 0.3 2 d S . P . .
O7W O -0.0314(17) 0.0613(9) 0.959(3) 0.119(8) Uiso 0.3 1 d . . P . .

loop_
_atom_site_aniso_label
_atom_site_aniso_U_11
_atom_site_aniso_U_22
_atom_site_aniso_U_33
_atom_site_aniso_U_23
_atom_site_aniso_U_13
_atom_site_aniso_U_12
Er1 0.03048(13) 0.02017(11) 0.02454(12) 0.000 0.01752(9) 0.000
O3 0.0446(17) 0.0575(19) 0.0464(17) -0.0228(15) 0.0081(14) 0.0165(14)
O4A 0.032(3) 0.046(4) 0.040(3) -0.015(3) 0.0133(18) 0.010(2)
O1 0.0557(18) 0.0214(13) 0.070(2) 0.0050(13) 0.0381(16) -0.0043(12)
O4B 0.032(3) 0.046(4) 0.040(3) -0.015(3) 0.0133(18) 0.010(2)
O1W 0.036(2) 0.056(3) 0.043(2) 0.000 0.0128(18) 0.000
O2W 0.055(3) 0.048(2) 0.036(2) 0.000 0.001(2) 0.000
O2 0.0546(17) 0.0208(12) 0.0442(16) -0.0037(10) 0.0346(14) 0.0036(10)
C1 0.038(3) 0.018(2) 0.026(2) 0.000 0.014(2) 0.000
C2 0.025(2) 0.019(2) 0.024(2) 0.000 0.0096(18) 0.000
C3 0.0300(17) 0.0206(15) 0.0259(16) 0.0004(12) 0.0150(14) -0.0016(12)
C4 0.0331(18) 0.0193(15) 0.0272(17) -0.0034(12) 0.0147(14) 0.0031(13)
C5 0.041(3) 0.015(2) 0.029(2) 0.000 0.016(2) 0.000
C6 0.048(2) 0.0269(18) 0.045(2) -0.0047(15) 0.0313(18) 0.0022(15)
C7 0.042(2) 0.0305(18) 0.0323(19) -0.0017(14) 0.0247(17) 0.0039(15)
C8 0.047(2) 0.046(2) 0.031(2) -0.0110(17) 0.0096(17) 0.0114(18)
C9 0.038(2) 0.045(2) 0.035(2) -0.0088(17) 0.0082(17) 0.0152(17)
C10 0.0338(18) 0.0313(18) 0.0279(18) -0.0047(14) 0.0147(15) 0.0061(14)
C11 0.037(2) 0.048(2) 0.033(2) -0.0116(17) 0.0109(17) 0.0064(17)
C12 0.037(2) 0.047(2) 0.041(2) -0.0048(18) 0.0144(18) 0.0136(17)
C13 0.0359(19) 0.0347(19) 0.0295(18) -0.0045(15) 0.0170(16) 0.0066(15)

loop_
_atom_type_symbol
_atom_type_description
_atom_type_scat_dispersion_real
_atom_type_scat_dispersion_imag
_atom_type_scat_source
C C 0.0033 0.0016 'International Tables Vol C Tables 4.2.6.8 and 6.1.1.4'
H H 0.0000 0.0000 'International Tables Vol C Tables 4.2.6.8 and 6.1.1.4'
Er Er -0.2586 4.9576 'International Tables Vol C Tables 4.2.6.8 and 6.1.1.4'
O O 0.0106 0.0060 'International Tables Vol C Tables 4.2.6.8 and 6.1.1.4'

loop_
_geom_angle_atom_site_label_1
_geom_angle_atom_site_label_2
_geom_angle_atom_site_label_3
_geom_angle
_geom_angle_site_symmetry_1
_geom_angle_site_symmetry_3
O1 Er1 O1 103.24(14) 4_546 7_556
O1 Er1 O4B 148.8(2) 4_546 .
O1 Er1 O4B 94.07(18) 7_556 .
O1 Er1 O4B 94.06(18) 4_546 6
O1 Er1 O4B 148.8(2) 7_556 6
O4B Er1 O4B 60.1(3) . 6
O1 Er1 O1W 78.47(10) 4_546 .
O1 Er1 O1W 78.47(10) 7_556 .
O4B Er1 O1W 79.89(18) . .
O4B Er1 O1W 79.89(18) 6 .
O1 Er1 O2W 76.00(11) 4_546 .
O1 Er1 O2W 76.00(11) 7_556 .
O4B Er1 O2W 134.04(19) . .
O4B Er1 O2W 134.04(19) 6 .
O1W Er1 O2W 138.29(15) . .
O1 Er1 O3 83.74(11) 4_546 6
O1 Er1 O3 152.44(11) 7_556 6
O4B Er1 O3 92.82(17) . 6
O4B Er1 O3 54.10(18) 6 6
O1W Er1 O3 129.04(10) . 6
O2W Er1 O3 80.06(12) . 6
O1 Er1 O3 152.44(11) 4_546 .
O1 Er1 O3 83.74(11) 7_556 .
O4B Er1 O3 54.10(18) . .
O4B Er1 O3 92.83(17) 6 .
O1W Er1 O3 129.04(10) . .
O2W Er1 O3 80.06(12) . .
O3 Er1 O3 78.84(17) 6 .
O1 Er1 O4A 75.74(18) 4_546 6
O1 Er1 O4A 153.47(18) 7_556 6
O4B Er1 O4A 77.3(2) . 6
O4B Er1 O4A 18.36(18) 6 6
O1W Er1 O4A 75.35(17) . 6
O2W Er1 O4A 127.81(17) . 6
O3 Er1 O4A 53.99(17) 6 6
O3 Er1 O4A 109.65(17) . 6
O1 Er1 O4A 153.47(18) 4_546 .
O1 Er1 O4A 75.74(18) 7_556 .
O1W Er1 O4A 75.35(17) . .
O2W Er1 O4A 127.81(17) . .
O3 Er1 O4A 109.65(17) 6 .
O3 Er1 O4A 53.99(17) . .
O4A Er1 O4A 93.4(3) 6 .
O1 Er1 C13 84.14(11) 4_546 6
O1 Er1 C13 172.63(10) 7_556 6
O4B Er1 C13 79.28(18) . 6
O4B Er1 C13 27.82(19) 6 6
O1W Er1 C13 103.24(11) . 6
O2W Er1 C13 106.30(12) . 6
O3 Er1 C13 27.01(10) 6 6
O3 Er1 C13 89.72(12) . 6
O1 Er1 C13 172.63(10) 4_546 .
O1 Er1 C13 84.14(11) 7_556 .
O4B Er1 C13 27.82(19) . .
O4B Er1 C13 79.29(18) 6 .
O1W Er1 C13 103.24(11) . .
O2W Er1 C13 106.30(12) . .
O3 Er1 C13 89.72(12) 6 .
O3 Er1 C13 27.01(10) . .
O4A Er1 C13 97.64(17) 6 .
O4A Er1 C13 28.05(17) . .
C13 Er1 C13 88.49(16) 6 .
C13 O3 Er1 92.5(2) . .
C13 O4A Er1 90.0(4) . .
C1 O1 Er1 149.8(3) . 7_556
C13 O4B Er1 94.5(4) . .
Er1 O1W H1WA 111.4 . .
Er1 O1W H1W 102.2 . .
H1WA O1W H1W 111.3 . .
Er1 O1W H1W 102.20(9) . 6
H1WA O1W H1W 144.3 . 6
H1W O1W H1W 47.5 . 6
Er1 O2W H2WB 133.2 . .
Er1 O2W H2WB 133.15(6) . 6
H2WB O2W H2WB 75.6 . 6
C4 O2 C6 117.4(3) . .
O1 C1 O1 123.8(5) 2_557 .
O1 C1 C2 118.1(2) 2_557 .
O1 C1 C2 118.1(2) . .
C3 C2 C3 121.9(4) 2_557 .
C3 C2 C1 119.0(2) 2_557 .
C3 C2 C1 119.0(2) . .
C2 C3 C4 118.5(3) . .
C2 C3 H3 120.8 . .
C4 C3 H3 120.8 . .
O2 C4 C5 115.3(3) . .
O2 C4 C3 124.0(3) . .
C5 C4 C3 120.7(3) . .
C4 C5 C4 119.8(4) 2_557 .
C4 C5 H5 120.1 2_557 .
C4 C5 H5 120.1 . .
O2 C6 C7 107.5(3) . .
O2 C6 H6A 110.2 . .
C7 C6 H6A 110.2 . .
O2 C6 H6B 110.2 . .
C7 C6 H6B 110.2 . .
H6A C6 H6B 108.5 . .
C8 C7 C12 119.1(3) . .
C8 C7 C6 120.4(4) . .
C12 C7 C6 120.5(4) . .
C7 C8 C9 120.8(4) . .
C7 C8 H8 119.6 . .
C9 C8 H8 119.6 . .
C8 C9 C10 119.9(4) . .
C8 C9 H9 120.0 . .
C10 C9 H9 120.0 . .
C9 C10 C11 119.3(3) . .
C9 C10 C13 120.0(3) . .
C11 C10 C13 120.7(3) . .
C12 C11 C10 120.0(4) . .
C12 C11 H11 120.0 . .
C10 C11 H11 120.0 . .
C11 C12 C7 120.9(4) . .
C11 C12 H12 119.6 . .
C7 C12 H12 119.6 . .
O3 C13 O4B 115.8(4) . .
O3 C13 O4A 118.8(4) . .
O3 C13 C10 120.9(3) . .
O4B C13 C10 120.8(4) . .
O4A C13 C10 116.9(4) . .
O3 C13 Er1 60.50(19) . .
O4B C13 Er1 57.7(3) . .
O4A C13 Er1 62.0(3) . .
C10 C13 Er1 178.4(3) . .
O7W O4W O7W 102(10) 1_554 2_556
O4W O7W O7W 39(5) 1_556 2_557

loop_
_geom_bond_atom_site_label_1
_geom_bond_atom_site_label_2
_geom_bond_distance
_geom_bond_site_symmetry_2
Er1 O1 2.243(3) 4_546
Er1 O1 2.243(3) 7_556
Er1 O4B 2.330(7) .
Er1 O4B 2.330(7) 6
Er1 O1W 2.353(4) .
Er1 O2W 2.359(4) .
Er1 O3 2.394(3) 6
Er1 O3 2.394(3) .
Er1 O4A 2.426(7) 6
Er1 O4A 2.426(7) .
Er1 C13 2.748(3) 6
Er1 C13 2.748(3) .
O3 C13 1.249(5) .
O4A C13 1.292(7) .
O1 C1 1.241(3) .
O4B C13 1.287(8) .
O1W H1WA 0.8501 .
O1W H1W 0.8573 .
O1W H1W 0.8573 6
O2W H2WB 0.8881 .
O2W H2WB 0.8881 6
O2 C4 1.373(4) .
O2 C6 1.432(4) .
C1 C2 1.502(6) .
C2 C3 1.386(4) 2_557
C2 C3 1.386(4) .
C3 C4 1.388(4) .
C3 H3 0.9300 .
C4 C5 1.385(4) .
C5 H5 0.9300 .
C6 C7 1.503(4) .
C6 H6A 0.9700 .
C6 H6B 0.9700 .
C7 C8 1.378(5) .
C7 C12 1.378(6) .
C8 C9 1.383(5) .
C8 H8 0.9300 .
C9 C10 1.385(5) .
C9 H9 0.9300 .
C10 C11 1.391(5) .
C10 C13 1.488(5) .
C11 C12 1.377(5) .
C11 H11 0.9300 .
C12 H12 0.9300 .
O4W O7W 0.62(4) 1_554
O4W O7W 0.62(4) 2_556
O7W O7W 0.96(4) 2_557

loop_
_geom_torsion_atom_site_label_1
_geom_torsion_atom_site_label_2
_geom_torsion_atom_site_label_3
_geom_torsion_atom_site_label_4
_geom_torsion
_geom_torsion_site_symmetry_1
_geom_torsion_site_symmetry_4
Er1 O1 C1 O1 -31.8(4) 7_556 2_557
Er1 O1 C1 C2 148.2(4) 7_556 .
O1 C1 C2 C3 -18.9(2) 2_557 2_557
O1 C1 C2 C3 161.1(2) . 2_557
O1 C1 C2 C3 161.1(2) 2_557 .
O1 C1 C2 C3 -18.9(2) . .
C3 C2 C3 C4 0.8(2) 2_557 .
C1 C2 C3 C4 -179.2(2) . .
C6 O2 C4 C5 176.8(3) . .
C6 O2 C4 C3 -2.7(5) . .
C2 C3 C4 O2 177.8(3) . .
C2 C3 C4 C5 -1.7(5) . .
O2 C4 C5 C4 -178.7(3) . 2_557
C3 C4 C5 C4 0.9(2) . 2_557
C4 O2 C6 C7 -174.7(3) . .
O2 C6 C7 C8 -90.3(4) . .
O2 C6 C7 C12 91.0(4) . .
C12 C7 C8 C9 -1.2(6) . .
C6 C7 C8 C9 -179.9(4) . .
C7 C8 C9 C10 0.0(7) . .
C8 C9 C10 C11 1.2(6) . .
C8 C9 C10 C13 179.1(4) . .
C9 C10 C11 C12 -1.1(6) . .
C13 C10 C11 C12 -179.0(4) . .
C10 C11 C12 C7 -0.2(6) . .
C8 C7 C12 C11 1.3(6) . .
C6 C7 C12 C11 -180.0(4) . .
Er1 O3 C13 O4B -16.9(5) . .
Er1 O3 C13 O4A 22.0(5) . .
Er1 O3 C13 C10 -179.3(3) . .
Er1 O4B C13 O3 17.4(5) . .
Er1 O4B C13 C10 179.8(3) . .
Er1 O4A C13 O3 -21.6(5) . .
Er1 O4A C13 C10 178.8(3) . .
C9 C10 C13 O3 180.0(4) . .
C11 C10 C13 O3 -2.2(6) . .
C9 C10 C13 O4B 18.4(6) . .
C11 C10 C13 O4B -163.7(5) . .
C9 C10 C13 O4A -20.9(6) . .
C11 C10 C13 O4A 157.0(5) . .
